data_7217252
loop_
_publ_author_name
'Liu, Shuang-De'
'Kuo, Bing-Chiuan'
'Liu, Yen-Wen'
'Lee, Jing-Yi'
'Wong, Kwun Yip'
'Lee, Hon Man'

_publ_section_title
;
 Tuning of net architectures of Ni(ii) and Zn(ii) coordination polymers
 using isomeric organic linkers
;
_journal_issue 37
_journal_name_full CrystEngComm
_journal_page_first 8874
_journal_paper_doi 10.1039/C4CE01072H
_journal_volume 16
_journal_year 2014
_chemical_formula_moiety 'C40 H28 N6 Ni2 O9'
_chemical_formula_sum 'C40 H28 N6 Ni2 O9'
_chemical_formula_weight 854.10
_space_group_IT_number 43
_symmetry_cell_setting orthorhombic
_symmetry_Int_Tables_number 43
_symmetry_space_group_name_Hall 'F 2 -2d'
_symmetry_space_group_name_H-M 'F d d 2'
_atom_sites_solution_hydrogens geom
_atom_sites_solution_primary direct
_atom_sites_solution_secondary difmap
_audit_creation_method SHELXL-97
_cell_angle_alpha 90.00
_cell_angle_beta 90.00
_cell_angle_gamma 90.00
_cell_formula_units_Z 8
_cell_length_a 11.723(2)
_cell_length_b 22.957(6)
_cell_length_c 31.011(11)
_cell_measurement_reflns_used 6946
_cell_measurement_temperature 150(2)
_cell_measurement_theta_max 28.6
_cell_measurement_theta_min 2.6
_cell_volume 8346(4)
_computing_cell_refinement 'SAINT (Bruker, 2007)'
_computing_data_collection 'APEX2 (Bruker, 2007)'
_computing_data_reduction 'SAINT (Bruker, 2007)'
_computing_molecular_graphics 'SHELXTL (Sheldrick, 2008)'
_computing_publication_material 'DIAMOND (Brandenburg, 2006)'
_computing_structure_refinement 'SHELXTL (Sheldrick, 2008)'
_computing_structure_solution 'SHELXTL (Sheldrick, 2008)'
_diffrn_ambient_temperature 150(2)
_diffrn_measured_fraction_theta_full 1.000
_diffrn_measured_fraction_theta_max 1.000
_diffrn_measurement_device_type 'Bruker SMART APEXII'
_diffrn_measurement_method \w
_diffrn_radiation_monochromator graphite
_diffrn_radiation_probe x-ray
_diffrn_radiation_type MoK\a
_diffrn_radiation_wavelength 0.71073
_diffrn_reflns_av_R_equivalents 0.0888
_diffrn_reflns_av_unetI/netI 0.0709
_diffrn_reflns_limit_h_max 14
_diffrn_reflns_limit_h_min -14
_diffrn_reflns_limit_k_max 29
_diffrn_reflns_limit_k_min -22
_diffrn_reflns_limit_l_max 38
_diffrn_reflns_limit_l_min -39
_diffrn_reflns_number 21153
_diffrn_reflns_theta_full 26.98
_diffrn_reflns_theta_max 26.98
_diffrn_reflns_theta_min 2.06
_diffrn_source 'fine-focus sealed tube'
_diffrn_standards_decay_% 0
_diffrn_standards_interval_count 0
_diffrn_standards_interval_time 0
_diffrn_standards_number 0
_exptl_absorpt_coefficient_mu 0.961
_exptl_absorpt_correction_T_max 0.8310
_exptl_absorpt_correction_T_min 0.7951
_exptl_absorpt_correction_type multi-scan
_exptl_absorpt_process_details 'SADABS (Sheldrick, 2003)'
_exptl_crystal_colour blue-green
_exptl_crystal_density_diffrn 1.360
_exptl_crystal_density_method 'not measured'
_exptl_crystal_description block
_exptl_crystal_F_000 3504
_exptl_crystal_size_max 0.25
_exptl_crystal_size_mid 0.20
_exptl_crystal_size_min 0.20
_refine_diff_density_max 0.359
_refine_diff_density_min -0.659
_refine_diff_density_rms 0.065
_refine_ls_abs_structure_details 'Flack H D (1983), Acta Cryst. A39, 876-881'
_refine_ls_abs_structure_Flack 0.976(14)
_refine_ls_extinction_method none
_refine_ls_goodness_of_fit_ref 1.142
_refine_ls_hydrogen_treatment mixed
_refine_ls_matrix_type full
_refine_ls_number_parameters 263
_refine_ls_number_reflns 4545
_refine_ls_number_restraints 1
_refine_ls_restrained_S_all 1.142
_refine_ls_R_factor_all 0.0460
_refine_ls_R_factor_gt 0.0432
_refine_ls_shift/su_max 0.001
_refine_ls_shift/su_mean 0.000
_refine_ls_structure_factor_coef Fsqd
_refine_ls_weighting_details 'calc w=1/[\s^2^(Fo^2^)+(0.0428P)^2^+0.0000P] where P=(Fo^2^+2Fc^2^)/3'
_refine_ls_weighting_scheme calc
_refine_ls_wR_factor_gt 0.1066
_refine_ls_wR_factor_ref 0.1076
_reflns_number_gt 4273
_reflns_number_total 4545
_reflns_threshold_expression I>2\s
_cod_data_source_file c4ce01072h2.cif
_cod_data_source_block sdl221_sqd
_cod_depositor_comments 'Adding full bibliography for 7217251--7217256.cif.'
_cod_database_code 7217252

loop_
_symmetry_equiv_pos_as_xyz
'x, y, z'
'-x, -y, z'
'-x+1/4, y+1/4, z+1/4'
'x+3/4, -y+3/4, z+1/4'
'x, y+1/2, z+1/2'
'-x, -y+1/2, z+1/2'
'-x+1/4, y+3/4, z+3/4'
'x+3/4, -y+5/4, z+3/4'
'x+1/2, y, z+1/2'
'-x+1/2, -y, z+1/2'
'-x+3/4, y+1/4, z+3/4'
'x+5/4, -y+3/4, z+3/4'
'x+1/2, y+1/2, z'
'-x+1/2, -y+1/2, z'
'-x+3/4, y+3/4, z+1/4'
'x+5/4, -y+5/4, z+1/4'

loop_
_atom_site_label
_atom_site_type_symbol
_atom_site_fract_x
_atom_site_fract_y
_atom_site_fract_z
_atom_site_U_iso_or_equiv
_atom_site_adp_type
_atom_site_occupancy
_atom_site_symmetry_multiplicity
_atom_site_calc_flag
_atom_site_refinement_flags
C2 C 1.1017(2) 0.10986(15) 0.19889(10) 0.0321(7) Uani 1 1 d .
C7 C 1.0220(3) 0.13698(14) 0.17278(9) 0.0339(7) Uani 1 1 d .
H7 H 0.9431 0.1317 0.1786 0.041 Uiso 1 1 calc R
C6 C 1.0549(3) 0.17169(14) 0.13834(10) 0.0329(7) Uani 1 1 d .
C5 C 1.1705(3) 0.17970(16) 0.12997(12) 0.0425(8) Uani 1 1 d .
H5 H 1.1941 0.2040 0.1068 0.051 Uiso 1 1 calc R
C4 C 1.2508(3) 0.1523(2) 0.15537(13) 0.0562(11) Uani 1 1 d .
H4 H 1.3297 0.1574 0.1495 0.067 Uiso 1 1 calc R
C3 C 1.2170(3) 0.11713(19) 0.18952(13) 0.0494(10) Uani 1 1 d .
H3 H 1.2729 0.0979 0.2066 0.059 Uiso 1 1 calc R
C1 C 1.0645(3) 0.07056(14) 0.23517(9) 0.0317(6) Uani 1 1 d .
C14 C 0.8500(3) 0.09710(16) 0.37552(10) 0.0357(7) Uani 1 1 d .
H14 H 0.8333 0.0614 0.3896 0.043 Uiso 1 1 calc R
C15 C 0.8695(3) 0.14816(17) 0.39655(11) 0.0353(7) Uani 1 1 d .
C9 C 0.8789(3) 0.15876(19) 0.32498(12) 0.0467(9) Uani 1 1 d .
C13 C 0.9054(6) 0.2468(2) 0.36692(16) 0.0836(17) Uani 1 1 d .
H13 H 0.9138 0.2655 0.3941 0.100 Uiso 1 1 calc R
C12 C 0.9098(9) 0.2778(2) 0.3294(2) 0.133(4) Uani 1 1 d .
H12 H 0.9154 0.3190 0.3303 0.160 Uiso 1 1 calc R
C10 C 0.8874(5) 0.1909(2) 0.28690(15) 0.0705(15) Uani 1 1 d .
H10 H 0.8799 0.1721 0.2598 0.085 Uiso 1 1 calc R
C17 C 0.9624(3) 0.18291(15) 0.46503(10) 0.0334(7) Uani 1 1 d .
H17 H 1.0291 0.1917 0.4489 0.040 Uiso 1 1 calc R
C16 C 0.8675(3) 0.16128(17) 0.44288(11) 0.0371(7) Uani 1 1 d .
C20 C 0.7720(3) 0.14849(18) 0.46747(12) 0.0526(10) Uani 1 1 d .
H20 H 0.7060 0.1326 0.4541 0.063 Uiso 1 1 calc R
C19 C 0.7725(3) 0.1588(2) 0.51162(13) 0.0572(11) Uani 1 1 d .
H19 H 0.7069 0.1509 0.5286 0.069 Uiso 1 1 calc R
C18 C 0.8700(3) 0.18077(17) 0.53005(11) 0.0406(8) Uani 1 1 d .
H18 H 0.8700 0.1884 0.5602 0.049 Uiso 1 1 calc R
C11 C 0.9062(8) 0.2485(2) 0.28885(19) 0.131(4) Uani 1 1 d .
H11 H 0.9172 0.2700 0.2630 0.158 Uiso 1 1 calc R
C8 C 0.9660(3) 0.19976(16) 0.11109(11) 0.0371(7) Uani 1 1 d .
H1 H 1.034(4) 0.0356(19) 0.3394(14) 0.059(13) Uiso 1 1 d .
N1 N 0.9646(2) 0.19185(12) 0.50765(8) 0.0318(5) Uani 1 1 d .
N2 N 0.8573(2) 0.10318(14) 0.33174(9) 0.0350(6) Uani 1 1 d .
N3 N 0.8885(3) 0.18790(16) 0.36409(11) 0.0502(8) Uani 1 1 d .
Ni1 Ni 0.86108(3) 0.030400(18) 0.289898(10) 0.02788(12) Uani 1 1 d .
O1 O 0.96047(18) 0.07118(10) 0.24442(7) 0.0328(5) Uani 1 1 d .
O2 O 1.14255(18) 0.04152(12) 0.25269(8) 0.0374(5) Uani 1 1 d .
O3 O 0.8649(2) 0.18415(17) 0.11817(11) 0.0712(11) Uani 1 1 d .
O4 O 0.99575(19) 0.23687(10) 0.08345(6) 0.0325(5) Uani 1 1 d .
O5 O 1.0000 0.0000 0.32216(10) 0.0312(7) Uani 1 2 d S

loop_
_atom_site_aniso_label
_atom_site_aniso_U_11
_atom_site_aniso_U_22
_atom_site_aniso_U_33
_atom_site_aniso_U_23
_atom_site_aniso_U_13
_atom_site_aniso_U_12
C2 0.0288(14) 0.0351(18) 0.0325(16) 0.0045(13) 0.0010(12) -0.0017(13)
C7 0.0295(15) 0.0392(19) 0.0331(15) 0.0046(13) 0.0009(12) 0.0020(13)
C6 0.0309(15) 0.0357(18) 0.0322(15) 0.0043(12) -0.0014(12) -0.0028(13)
C5 0.0340(16) 0.051(2) 0.0426(18) 0.0183(16) 0.0038(14) -0.0018(15)
C4 0.0326(18) 0.078(3) 0.058(2) 0.024(2) 0.0033(17) -0.0045(19)
C3 0.0304(16) 0.065(3) 0.053(2) 0.0265(19) -0.0040(15) -0.0009(16)
C1 0.0337(15) 0.0347(18) 0.0268(14) 0.0009(12) -0.0013(12) -0.0024(13)
C14 0.0359(16) 0.042(2) 0.0290(16) -0.0023(14) -0.0018(12) -0.0019(14)
C15 0.0311(15) 0.045(2) 0.0299(17) -0.0056(14) -0.0025(11) 0.0005(13)
C9 0.057(2) 0.046(2) 0.0365(19) -0.0070(16) -0.0022(14) 0.0031(17)
C13 0.160(6) 0.040(3) 0.050(3) -0.005(2) 0.000(3) -0.010(3)
C12 0.304(13) 0.039(3) 0.057(3) 0.000(2) 0.002(5) -0.021(5)
C10 0.126(5) 0.046(3) 0.039(2) 0.000(2) -0.005(3) -0.001(2)
C17 0.0318(15) 0.0370(18) 0.0314(15) -0.0030(12) -0.0002(12) 0.0009(13)
C16 0.0335(15) 0.044(2) 0.0337(17) -0.0102(14) -0.0017(12) -0.0004(13)
C20 0.0379(18) 0.076(3) 0.0438(19) -0.0153(19) 0.0032(15) -0.0146(18)
C19 0.042(2) 0.088(3) 0.0424(19) -0.0190(19) 0.0090(16) -0.0180(19)
C18 0.0399(17) 0.050(2) 0.0322(18) -0.0037(14) 0.0030(12) -0.0082(14)
C11 0.300(11) 0.050(3) 0.044(3) 0.008(3) -0.023(5) -0.029(4)
C8 0.0309(15) 0.045(2) 0.0352(16) 0.0077(14) -0.0008(13) -0.0042(14)
N1 0.0323(13) 0.0353(15) 0.0277(12) -0.0009(10) -0.0002(10) -0.0011(11)
N2 0.0347(14) 0.0397(18) 0.0305(14) -0.0003(12) -0.0001(10) 0.0016(11)
N3 0.072(2) 0.041(2) 0.0377(17) -0.0019(14) -0.0024(14) -0.0062(15)
Ni1 0.02725(17) 0.0329(2) 0.02351(17) 0.00015(14) -0.00006(14) 0.00068(15)
O1 0.0283(10) 0.0376(13) 0.0325(11) 0.0077(9) 0.0024(8) 0.0008(9)
O2 0.0327(12) 0.0432(14) 0.0362(13) 0.0121(11) -0.0002(9) 0.0026(10)
O3 0.0296(13) 0.103(3) 0.081(2) 0.060(2) -0.0075(13) -0.0092(14)
O4 0.0325(11) 0.0356(13) 0.0293(10) 0.0037(9) -0.0016(8) -0.0018(10)
O5 0.0296(15) 0.0359(19) 0.0280(14) 0.000 0.000 -0.0011(13)

loop_
_atom_type_symbol
_atom_type_description
_atom_type_scat_dispersion_real
_atom_type_scat_dispersion_imag
_atom_type_scat_source
C C 0.0033 0.0016 'International Tables Vol C Tables 4.2.6.8 and 6.1.1.4'
H H 0.0000 0.0000 'International Tables Vol C Tables 4.2.6.8 and 6.1.1.4'
N N 0.0061 0.0033 'International Tables Vol C Tables 4.2.6.8 and 6.1.1.4'
Ni Ni 0.3393 1.1124 'International Tables Vol C Tables 4.2.6.8 and 6.1.1.4'
O O 0.0106 0.0060 'International Tables Vol C Tables 4.2.6.8 and 6.1.1.4'

loop_
_geom_angle_atom_site_label_1
_geom_angle_atom_site_label_2
_geom_angle_atom_site_label_3
_geom_angle
_geom_angle_site_symmetry_1
_geom_angle_site_symmetry_3
C7 C2 C3 118.6(3) . .
C7 C2 C1 120.7(3) . .
C3 C2 C1 120.6(3) . .
C2 C7 C6 121.4(3) . .
C2 C7 H7 119.3 . .
C6 C7 H7 119.3 . .
C7 C6 C5 119.3(3) . .
C7 C6 C8 119.4(3) . .
C5 C6 C8 121.2(3) . .
C4 C5 C6 119.8(3) . .
C4 C5 H5 120.1 . .
C6 C5 H5 120.1 . .
C5 C4 C3 120.4(3) . .
C5 C4 H4 119.8 . .
C3 C4 H4 119.8 . .
C4 C3 C2 120.4(3) . .
C4 C3 H3 119.8 . .
C2 C3 H3 119.8 . .
O1 C1 O2 128.0(3) . .
O1 C1 C2 116.5(3) . .
O2 C1 C2 115.5(3) . .
C15 C14 N2 112.2(3) . .
C15 C14 H14 123.9 . .
N2 C14 H14 123.9 . .
C14 C15 N3 104.3(3) . .
C14 C15 C16 130.0(4) . .
N3 C15 C16 125.6(4) . .
N2 C9 N3 110.0(3) . .
N2 C9 C10 131.3(4) . .
N3 C9 C10 118.5(4) . .
C12 C13 N3 117.7(4) . .
C12 C13 H13 121.1 . .
N3 C13 H13 121.1 . .
C13 C12 C11 120.4(5) . .
C13 C12 H12 119.8 . .
C11 C12 H12 119.8 . .
C11 C10 C9 119.7(4) . .
C11 C10 H10 120.2 . .
C9 C10 H10 120.2 . .
N1 C17 C16 123.7(3) . .
N1 C17 H17 118.2 . .
C16 C17 H17 118.2 . .
C20 C16 C17 116.6(3) . .
C20 C16 C15 120.5(3) . .
C17 C16 C15 122.7(3) . .
C16 C20 C19 120.2(3) . .
C16 C20 H20 119.9 . .
C19 C20 H20 119.9 . .
C18 C19 C20 118.4(3) . .
C18 C19 H19 120.8 . .
C20 C19 H19 120.8 . .
N1 C18 C19 123.1(3) . .
N1 C18 H18 118.5 . .
C19 C18 H18 118.5 . .
C10 C11 C12 120.6(5) . .
C10 C11 H11 119.7 . .
C12 C11 H11 119.7 . .
O3 C8 O4 125.0(3) . .
O3 C8 C6 115.9(3) . .
O4 C8 C6 119.1(3) . .
C18 N1 C17 118.0(3) . .
C18 N1 Ni1 119.6(2) . 16_445
C17 N1 Ni1 122.4(2) . 16_445
C9 N2 C14 105.6(3) . .
C9 N2 Ni1 131.5(2) . .
C14 N2 Ni1 122.0(2) . .
C13 N3 C15 129.1(4) . .
C13 N3 C9 122.9(4) . .
C15 N3 C9 107.8(3) . .
O2 Ni1 O5 91.00(8) 2_755 .
O2 Ni1 O1 89.56(10) 2_755 .
O5 Ni1 O1 92.29(9) . .
O2 Ni1 N1 87.62(10) 2_755 8_444
O5 Ni1 N1 177.38(8) . 8_444
O1 Ni1 N1 89.92(9) . 8_444
O2 Ni1 O4 88.04(10) 2_755 15_645
O5 Ni1 O4 89.87(8) . 15_645
O1 Ni1 O4 176.79(9) . 15_645
N1 Ni1 O4 87.86(9) 8_444 15_645
O2 Ni1 N2 176.23(11) 2_755 .
O5 Ni1 N2 89.21(9) . .
O1 Ni1 N2 94.19(10) . .
N1 Ni1 N2 92.02(10) 8_444 .
O4 Ni1 N2 88.20(10) 15_645 .
C1 O1 Ni1 134.7(2) . .
C1 O2 Ni1 131.9(2) . 2_755
C8 O4 Ni1 126.6(2) . 11_654
Ni1 O5 Ni1 121.09(15) 2_755 .
Ni1 O5 H1 102(3) 2_755 .
Ni1 O5 H1 107(3) . .

loop_
_geom_bond_atom_site_label_1
_geom_bond_atom_site_label_2
_geom_bond_distance
_geom_bond_site_symmetry_2
C2 C7 1.384(4) .
C2 C3 1.393(4) .
C2 C1 1.507(4) .
C7 C6 1.387(4) .
C7 H7 0.9500 .
C6 C5 1.393(5) .
C6 C8 1.488(4) .
C5 C4 1.380(5) .
C5 H5 0.9500 .
C4 C3 1.389(5) .
C4 H4 0.9500 .
C3 H3 0.9500 .
C1 O1 1.253(4) .
C1 O2 1.256(4) .
C14 C15 1.361(5) .
C14 N2 1.368(4) .
C14 H14 0.9500 .
C15 N3 1.376(5) .
C15 C16 1.468(5) .
C9 N2 1.318(6) .
C9 N3 1.390(5) .
C9 C10 1.396(6) .
C13 C12 1.365(8) .
C13 N3 1.370(7) .
C13 H13 0.9500 .
C12 C11 1.426(9) .
C12 H12 0.9500 .
C10 C11 1.341(8) .
C10 H10 0.9500 .
C17 N1 1.338(4) .
C17 C16 1.399(4) .
C17 H17 0.9500 .
C16 C20 1.386(5) .
C20 C19 1.389(5) .
C20 H20 0.9500 .
C19 C18 1.374(5) .
C19 H19 0.9500 .
C18 N1 1.333(4) .
C18 H18 0.9500 .
C11 H11 0.9500 .
C8 O3 1.258(4) .
C8 O4 1.258(4) .
N1 Ni1 2.087(3) 16_445
N2 Ni1 2.116(3) .
Ni1 O2 2.015(2) 2_755
Ni1 O5 2.0348(16) .
Ni1 O1 2.055(2) .
Ni1 N1 2.087(3) 8_444
Ni1 O4 2.096(2) 15_645
O2 Ni1 2.015(2) 2_755
O4 Ni1 2.096(2) 11_654
O5 Ni1 2.0347(16) 2_755
O5 H1 1.05(4) .

loop_
_geom_torsion_atom_site_label_1
_geom_torsion_atom_site_label_2
_geom_torsion_atom_site_label_3
_geom_torsion_atom_site_label_4
_geom_torsion
_geom_torsion_site_symmetry_1
_geom_torsion_site_symmetry_4
C3 C2 C7 C6 -1.2(5) . .
C1 C2 C7 C6 -177.8(3) . .
C2 C7 C6 C5 -0.3(5) . .
C2 C7 C6 C8 179.8(3) . .
C7 C6 C5 C4 1.3(6) . .
C8 C6 C5 C4 -178.9(4) . .
C6 C5 C4 C3 -0.6(7) . .
C5 C4 C3 C2 -0.9(7) . .
C7 C2 C3 C4 1.8(6) . .
C1 C2 C3 C4 178.4(4) . .
C7 C2 C1 O1 -10.8(5) . .
C3 C2 C1 O1 172.7(3) . .
C7 C2 C1 O2 169.8(3) . .
C3 C2 C1 O2 -6.7(5) . .
N2 C14 C15 N3 0.7(4) . .
N2 C14 C15 C16 178.5(3) . .
N3 C13 C12 C11 -5.0(13) . .
N2 C9 C10 C11 177.4(6) . .
N3 C9 C10 C11 1.0(8) . .
N1 C17 C16 C20 -0.4(5) . .
N1 C17 C16 C15 -175.8(4) . .
C14 C15 C16 C20 -54.7(6) . .
N3 C15 C16 C20 122.6(4) . .
C14 C15 C16 C17 120.5(4) . .
N3 C15 C16 C17 -62.1(5) . .
C17 C16 C20 C19 1.9(6) . .
C15 C16 C20 C19 177.4(4) . .
C16 C20 C19 C18 -1.2(7) . .
C20 C19 C18 N1 -0.9(7) . .
C9 C10 C11 C12 -4.3(12) . .
C13 C12 C11 C10 6.5(14) . .
C7 C6 C8 O3 -8.4(5) . .
C5 C6 C8 O3 171.7(4) . .
C7 C6 C8 O4 171.1(3) . .
C5 C6 C8 O4 -8.8(5) . .
C19 C18 N1 C17 2.3(6) . .
C19 C18 N1 Ni1 -175.7(3) . 16_445
C16 C17 N1 C18 -1.6(5) . .
C16 C17 N1 Ni1 176.4(3) . 16_445
N3 C9 N2 C14 1.6(4) . .
C10 C9 N2 C14 -175.0(5) . .
N3 C9 N2 Ni1 -167.4(2) . .
C10 C9 N2 Ni1 16.0(7) . .
C15 C14 N2 C9 -1.4(4) . .
C15 C14 N2 Ni1 168.8(2) . .
C12 C13 N3 C15 -172.8(6) . .
C12 C13 N3 C9 1.8(9) . .
C14 C15 N3 C13 175.5(5) . .
C16 C15 N3 C13 -2.4(6) . .
C14 C15 N3 C9 0.3(4) . .
C16 C15 N3 C9 -177.6(3) . .
N2 C9 N3 C13 -176.8(4) . .
C10 C9 N3 C13 0.3(7) . .
N2 C9 N3 C15 -1.2(4) . .
C10 C9 N3 C15 175.9(4) . .
C9 N2 Ni1 O5 110.8(3) . .
C14 N2 Ni1 O5 -56.7(2) . .
C9 N2 Ni1 O1 18.5(3) . .
C14 N2 Ni1 O1 -148.9(2) . .
C9 N2 Ni1 N1 -71.5(3) . 8_444
C14 N2 Ni1 N1 121.0(2) . 8_444
C9 N2 Ni1 O4 -159.3(3) . 15_645
C14 N2 Ni1 O4 33.2(2) . 15_645
O2 C1 O1 Ni1 1.0(5) . .
C2 C1 O1 Ni1 -178.3(2) . .
O2 Ni1 O1 C1 -80.7(3) 2_755 .
O5 Ni1 O1 C1 10.3(3) . .
N1 Ni1 O1 C1 -168.3(3) 8_444 .
N2 Ni1 O1 C1 99.6(3) . .
O1 C1 O2 Ni1 19.2(5) . 2_755
C2 C1 O2 Ni1 -161.5(2) . 2_755
O3 C8 O4 Ni1 -2.8(6) . 11_654
C6 C8 O4 Ni1 177.8(2) . 11_654
O2 Ni1 O5 Ni1 49.61(7) 2_755 2_755
O1 Ni1 O5 Ni1 -39.98(7) . 2_755
O4 Ni1 O5 Ni1 137.65(6) 15_645 2_755
N2 Ni1 O5 Ni1 -134.15(8) . 2_755
